data_7208022
loop_
_publ_author_name
'Szemik-Hojniak, A'
'Wi\'sniewski, Lukasz'
'Deperasi\'nska, Irena'
'Makarewicz, Artur'
'Jerzykiewicz, Lucjan'
'Puszko, Aniela'
'Erez, Yuval'
'Huppert, Dan'

_publ_section_title
;
 The impact of solvent polarity on intramolecular proton and electron
 transfer in 2-alkylamino-4-nitro-5-methyl pyridine N-oxides.
;
_journal_issue 22
_journal_name_full 'Physical chemistry chemical physics : PCCP'
_journal_page_first 8147
_journal_page_last 8159
_journal_paper_doi 10.1039/c2cp40591a
_journal_volume 14
_journal_year 2012
_chemical_formula_moiety 'C10 H15 N3 O3'
_chemical_formula_sum 'C10 H15 N3 O3'
_chemical_formula_weight 225.25
_chemical_name_systematic
;
?
;
_space_group_IT_number 14
_symmetry_cell_setting monoclinic
_symmetry_Int_Tables_number 14
_symmetry_space_group_name_Hall '-P 2ybc'
_symmetry_space_group_name_H-M 'P 1 21/c 1'
_atom_sites_solution_hydrogens geom
_atom_sites_solution_primary direct
_atom_sites_solution_secondary difmap
_audit_creation_method SHELXL-97
_cell_angle_alpha 90.00
_cell_angle_beta 94.02(3)
_cell_angle_gamma 90.00
_cell_formula_units_Z 4
_cell_length_a 5.728(3)
_cell_length_b 8.033(3)
_cell_length_c 24.575(6)
_cell_measurement_reflns_used 3896
_cell_measurement_temperature 100(1)
_cell_measurement_theta_max 26
_cell_measurement_theta_min 3
_cell_volume 1128.0(8)
_computing_cell_refinement 'CrysAlis RED (Oxford Diffraction, 2001)'
_computing_data_collection 'CrysAlis CCD (Oxford Diffraction, 2001)'
_computing_data_reduction 'CrysAlis RED'
_computing_molecular_graphics 'SHELXTL-NT (Bruker, 1999)'
_computing_publication_material SHELXL97
_computing_structure_refinement 'SHELXL97 (Sheldrick, 1997)'
_computing_structure_solution 'SHELXS97 (Sheldrick, 1990)'
_diffrn_ambient_temperature 100(1)
_diffrn_measured_fraction_theta_full 0.948
_diffrn_measured_fraction_theta_max 0.948
_diffrn_measurement_device_type 'Kuma KM-4 CCD'
_diffrn_measurement_method '\w scan'
_diffrn_radiation_monochromator graphite
_diffrn_radiation_source 'fine-focus sealed tube'
_diffrn_radiation_type MoK\a
_diffrn_radiation_wavelength 0.71073
_diffrn_reflns_av_R_equivalents 0.0837
_diffrn_reflns_av_sigmaI/netI 0.0718
_diffrn_reflns_limit_h_max 7
_diffrn_reflns_limit_h_min 0
_diffrn_reflns_limit_k_max 10
_diffrn_reflns_limit_k_min 0
_diffrn_reflns_limit_l_max 28
_diffrn_reflns_limit_l_min -30
_diffrn_reflns_number 8575
_diffrn_reflns_theta_full 28.41
_diffrn_reflns_theta_max 27.88
_diffrn_reflns_theta_min 3.03
_exptl_absorpt_coefficient_mu 0.100
_exptl_absorpt_correction_type none
_exptl_crystal_colour Yellowish-golden
_exptl_crystal_density_diffrn 1.326
_exptl_crystal_density_method 'not measured'
_exptl_crystal_description plate
_exptl_crystal_F_000 480
_exptl_crystal_size_max 0.30
_exptl_crystal_size_mid 0.15
_exptl_crystal_size_min 0.10
_refine_diff_density_max 0.214
_refine_diff_density_min -0.184
_refine_diff_density_rms 0.047
_refine_ls_extinction_method none
_refine_ls_goodness_of_fit_ref 1.234
_refine_ls_hydrogen_treatment mixed
_refine_ls_matrix_type full
_refine_ls_number_parameters 151
_refine_ls_number_reflns 2693
_refine_ls_number_restraints 0
_refine_ls_restrained_S_all 1.234
_refine_ls_R_factor_all 0.0748
_refine_ls_R_factor_gt 0.0570
_refine_ls_shift/su_max 0.006
_refine_ls_shift/su_mean 0.002
_refine_ls_structure_factor_coef Fsqd
_refine_ls_weighting_details 'calc w=1/[\s^2^(Fo^2^)+(0.0488P)^2^+0.4481P] where P=(Fo^2^+2Fc^2^)/3'
_refine_ls_weighting_scheme calc
_refine_ls_wR_factor_gt 0.1400
_refine_ls_wR_factor_ref 0.1206
_reflns_number_gt 1919
_reflns_number_total 2693
_reflns_threshold_expression >2sigma(I)
_cod_data_source_file c2cp40591a.txt
_cod_data_source_block szem03n
_cod_depositor_comments
;
The following automatic conversions were performed:

'_symmetry_cell_setting' value 'Monoclinic' changed to 'monoclinic'
according to /home/saulius/struct/CIF-dictionaries/cif_core.dic
dictionary named 'cif_core.dic' version 2.4.1 from 2010-06-29.

Automatic conversion script
Id: cif_fix_values 1715 2011-07-08 13:25:40Z adriana 
;
_cod_original_sg_symbol_H-M 'P 21/c'
_cod_database_code 7208022

loop_
_symmetry_equiv_pos_as_xyz
'x, y, z'
'-x, y+1/2, -z+1/2'
'-x, -y, -z'
'x, -y-1/2, z-1/2'

loop_
_atom_site_label
_atom_site_type_symbol
_atom_site_fract_x
_atom_site_fract_y
_atom_site_fract_z
_atom_site_U_iso_or_equiv
_atom_site_adp_type
_atom_site_occupancy
_atom_site_symmetry_multiplicity
_atom_site_calc_flag
_atom_site_refinement_flags
O1 O 0.1550(3) 0.3846(2) 0.06949(8) 0.0286(5) Uani 1 1 d .
O2 O 0.7259(4) 0.1849(3) -0.12756(8) 0.0368(6) Uani 1 1 d .
O3 O 0.9290(3) 0.0815(3) -0.05857(8) 0.0385(6) Uani 1 1 d .
N1 N 0.2965(4) 0.3326(3) 0.03300(9) 0.0212(5) Uani 1 1 d .
N2 N 0.7609(4) 0.1597(3) -0.07829(10) 0.0237(6) Uani 1 1 d .
N3 N 0.5032(4) 0.2037(3) 0.10518(10) 0.0242(6) Uani 1 1 d .
C1 C 0.4865(4) 0.2374(3) 0.05159(11) 0.0205(6) Uani 1 1 d .
C2 C 0.6392(4) 0.1860(3) 0.01367(11) 0.0192(6) Uani 1 1 d .
H2 H 0.7717 0.1248 0.0249 0.023 Uiso 1 1 calc R
C3 C 0.5946(4) 0.2258(3) -0.04100(11) 0.0189(6) Uani 1 1 d .
C4 C 0.4026(4) 0.3218(3) -0.05984(11) 0.0201(6) Uani 1 1 d .
C5 C 0.2595(5) 0.3716(3) -0.02025(11) 0.0228(6) Uani 1 1 d .
H5 H 0.1294 0.4362 -0.0308 0.027 Uiso 1 1 calc R
C6 C 0.3362(5) 0.3766(4) -0.11756(11) 0.0285(7) Uani 1 1 d .
H61 H 0.4639 0.4371 -0.1314 0.043 Uiso 1 1 calc R
H62 H 0.2007 0.4470 -0.1180 0.043 Uiso 1 1 calc R
H63 H 0.3019 0.2807 -0.1400 0.043 Uiso 1 1 calc R
C7 C 0.7078(4) 0.1255(3) 0.13273(11) 0.0224(6) Uani 1 1 d .
H71 H 0.8441 0.1947 0.1285 0.027 Uiso 1 1 calc R
H72 H 0.7347 0.0186 0.1159 0.027 Uiso 1 1 calc R
C8 C 0.6764(5) 0.1007(3) 0.19285(11) 0.0242(6) Uani 1 1 d .
H81 H 0.5378 0.0336 0.1969 0.029 Uiso 1 1 calc R
H82 H 0.6517 0.2080 0.2096 0.029 Uiso 1 1 calc R
C9 C 0.8857(5) 0.0162(4) 0.22260(11) 0.0275(7) Uani 1 1 d .
H91 H 1.0215 0.0878 0.2211 0.033 Uiso 1 1 calc R
H92 H 0.9185 -0.0867 0.2040 0.033 Uiso 1 1 calc R
C10 C 0.8473(6) -0.0221(4) 0.28194(12) 0.0373(8) Uani 1 1 d .
H101 H 0.9840 -0.0755 0.2987 0.056 Uiso 1 1 calc R
H102 H 0.7148 -0.0946 0.2837 0.056 Uiso 1 1 calc R
H103 H 0.8189 0.0797 0.3009 0.056 Uiso 1 1 calc R
H3 H 0.406(5) 0.246(3) 0.1209(11) 0.015(8) Uiso 1 1 d .

loop_
_atom_site_aniso_label
_atom_site_aniso_U_11
_atom_site_aniso_U_22
_atom_site_aniso_U_33
_atom_site_aniso_U_23
_atom_site_aniso_U_13
_atom_site_aniso_U_12
O1 0.0227(10) 0.0351(12) 0.0287(12) -0.0001(9) 0.0076(9) 0.0122(9)
O2 0.0459(14) 0.0389(13) 0.0262(13) 0.0034(10) 0.0067(10) 0.0128(10)
O3 0.0286(11) 0.0534(15) 0.0333(13) -0.0024(10) 0.0016(10) 0.0218(11)
N1 0.0173(12) 0.0201(12) 0.0264(14) 0.0005(10) 0.0019(10) 0.0043(9)
N2 0.0208(13) 0.0202(13) 0.0305(16) -0.0025(11) 0.0039(11) 0.0004(10)
N3 0.0214(14) 0.0288(14) 0.0230(15) 0.0015(11) 0.0053(11) 0.0103(11)
C1 0.0177(14) 0.0186(14) 0.0247(17) 0.0006(12) -0.0010(12) -0.0001(11)
C2 0.0158(13) 0.0148(13) 0.0268(17) 0.0009(12) -0.0009(11) 0.0015(10)
C3 0.0161(13) 0.0151(13) 0.0257(17) -0.0030(11) 0.0032(11) -0.0001(10)
C4 0.0201(14) 0.0149(14) 0.0249(16) 0.0011(12) -0.0016(12) -0.0010(11)
C5 0.0204(14) 0.0171(14) 0.0303(18) 0.0015(13) -0.0030(12) 0.0020(11)
C6 0.0293(16) 0.0266(16) 0.0293(18) 0.0015(13) 0.0008(13) 0.0058(13)
C7 0.0192(14) 0.0243(15) 0.0233(16) 0.0012(12) -0.0007(11) 0.0038(11)
C8 0.0230(14) 0.0260(15) 0.0233(16) -0.0023(13) 0.0005(12) 0.0016(12)
C9 0.0311(16) 0.0268(16) 0.0241(17) -0.0031(13) -0.0019(13) 0.0055(13)
C10 0.0421(19) 0.0391(19) 0.0298(18) -0.0008(15) -0.0047(14) 0.0032(15)

loop_
_atom_type_symbol
_atom_type_description
_atom_type_scat_dispersion_real
_atom_type_scat_dispersion_imag
_atom_type_scat_source
C C 0.0033 0.0016 'International Tables Vol C Tables 4.2.6.8 and 6.1.1.4'
H H 0.0000 0.0000 'International Tables Vol C Tables 4.2.6.8 and 6.1.1.4'
N N 0.0061 0.0033 'International Tables Vol C Tables 4.2.6.8 and 6.1.1.4'
O O 0.0106 0.0060 'International Tables Vol C Tables 4.2.6.8 and 6.1.1.4'

loop_
_geom_angle_atom_site_label_1
_geom_angle_atom_site_label_2
_geom_angle_atom_site_label_3
_geom_angle
O1 N1 C5 121.6(2)
O1 N1 C1 117.3(2)
C5 N1 C1 121.1(2)
O3 N2 O2 123.0(2)
O3 N2 C3 117.8(2)
O2 N2 C3 119.1(2)
C1 N3 C7 122.9(2)
C1 N3 H3 113(2)
C7 N3 H3 123(2)
N3 C1 N1 115.9(2)
N3 C1 C2 126.6(3)
N1 C1 C2 117.5(2)
C1 C2 C3 120.1(2)
C1 C2 H2 120.0
C3 C2 H2 120.0
C2 C3 C4 122.4(2)
C2 C3 N2 116.0(2)
C4 C3 N2 121.6(2)
C5 C4 C3 114.9(2)
C5 C4 C6 117.2(2)
C3 C4 C6 127.9(2)
N1 C5 C4 123.9(2)
N1 C5 H5 118.0
C4 C5 H5 118.0
C4 C6 H61 109.5
C4 C6 H62 109.5
H61 C6 H62 109.5
C4 C6 H63 109.5
H61 C6 H63 109.5
H62 C6 H63 109.5
N3 C7 C8 111.4(2)
N3 C7 H71 109.4
C8 C7 H71 109.4
N3 C7 H72 109.4
C8 C7 H72 109.4
H71 C7 H72 108.0
C7 C8 C9 112.6(2)
C7 C8 H81 109.1
C9 C8 H81 109.1
C7 C8 H82 109.1
C9 C8 H82 109.1
H81 C8 H82 107.8
C8 C9 C10 112.9(2)
C8 C9 H91 109.0
C10 C9 H91 109.0
C8 C9 H92 109.0
C10 C9 H92 109.0
H91 C9 H92 107.8
C9 C10 H101 109.5
C9 C10 H102 109.5
H101 C10 H102 109.5
C9 C10 H103 109.5
H101 C10 H103 109.5
H102 C10 H103 109.5

loop_
_geom_bond_atom_site_label_1
_geom_bond_atom_site_label_2
_geom_bond_distance
O1 N1 1.318(3)
O2 N2 1.230(3)
O3 N2 1.220(3)
N1 C5 1.348(3)
N1 C1 1.381(3)
N2 C3 1.467(3)
N3 C1 1.341(3)
N3 C7 1.454(3)
N3 H3 0.78(3)
C1 C2 1.385(4)
C2 C3 1.387(4)
C2 H2 0.9300
C3 C4 1.395(4)
C4 C5 1.375(4)
C4 C6 1.508(4)
C5 H5 0.9300
C6 H61 0.9600
C6 H62 0.9600
C6 H63 0.9600
C7 C8 1.514(4)
C7 H71 0.9700
C7 H72 0.9700
C8 C9 1.519(4)
C8 H81 0.9700
C8 H82 0.9700
C9 C10 1.522(4)
C9 H91 0.9700
C9 H92 0.9700
C10 H101 0.9600
C10 H102 0.9600
C10 H103 0.9600

loop_
_geom_hbond_atom_site_label_D
_geom_hbond_atom_site_label_H
_geom_hbond_atom_site_label_A
_geom_hbond_distance_DH
_geom_hbond_distance_HA
_geom_hbond_distance_DA
_geom_hbond_angle_DHA
_geom_hbond_site_symmetry_A
_geom_hbond_publ_flag
N3 H3N O1 0.78(3) 2.16(3) 2.572(3) 114(2) . yes
C2 H2A O3 0.93 2.48 3.401(4) 169 3_755 yes
C5 H5A O1 0.93 2.33 3.246(4) 170 3_565 yes
C7 H7B O3 0.97 2.59 3.309(4) 131 3_755 yes

loop_
_geom_torsion_atom_site_label_1
_geom_torsion_atom_site_label_2
_geom_torsion_atom_site_label_3
_geom_torsion_atom_site_label_4
_geom_torsion
C7 N3 C1 N1 -171.2(2)
C7 N3 C1 C2 9.1(4)
O1 N1 C1 N3 1.9(3)
C5 N1 C1 N3 -178.8(2)
O1 N1 C1 C2 -178.4(2)
C5 N1 C1 C2 1.0(4)
N3 C1 C2 C3 177.7(3)
N1 C1 C2 C3 -2.0(4)
C1 C2 C3 C4 2.1(4)
C1 C2 C3 N2 -177.4(2)
O3 N2 C3 C2 -2.9(3)
O2 N2 C3 C2 177.1(2)
O3 N2 C3 C4 177.6(2)
O2 N2 C3 C4 -2.4(4)
C2 C3 C4 C5 -0.9(4)
N2 C3 C4 C5 178.6(2)
C2 C3 C4 C6 178.8(3)
N2 C3 C4 C6 -1.8(4)
O1 N1 C5 C4 179.4(2)
C1 N1 C5 C4 0.2(4)
C3 C4 C5 N1 -0.2(4)
C6 C4 C5 N1 -179.9(2)
C1 N3 C7 C8 -179.3(2)
N3 C7 C8 C9 179.0(2)
C7 C8 C9 C10 -175.2(2)
